data_1545229
loop_
_publ_author_name
'Kim, Youngchan'
'Dateer, Ramesh B.'
'Chang, Sukbok'

_publ_section_title
;
 Borane-Catalyzed Selective Hydrosilylation of Internal Ynamides Leading
 to \b-Silyl (Z)-Enamides.
;
_journal_issue 1
_journal_name_full 'Organic letters'
_journal_page_first 190
_journal_page_last 193
_journal_paper_doi 10.1021/acs.orglett.6b03485
_journal_volume 19
_journal_year 2017
_chemical_formula_sum 'C25 H35 N O2 S Si'
_chemical_formula_weight 441.69
_chemical_name_systematic
;
 ?
;
_space_group_crystal_system triclinic
_space_group_IT_number 2
_space_group_name_Hall '-P 1'
_space_group_name_H-M_alt 'P -1'
_symmetry_space_group_name_Hall '-P 1'
_symmetry_space_group_name_H-M 'P -1'
_atom_sites_solution_hydrogens mixed
_atom_sites_solution_primary direct
_atom_sites_solution_secondary difmap
_audit_creation_method SHELXL-2013
_cell_angle_alpha 104.929(2)
_cell_angle_beta 105.574(2)
_cell_angle_gamma 111.041(2)
_cell_formula_units_Z 2
_cell_length_a 9.9367(5)
_cell_length_b 11.6098(6)
_cell_length_c 12.8011(6)
_cell_measurement_reflns_used 9909
_cell_measurement_temperature 120(2)
_cell_measurement_theta_max 27.997
_cell_measurement_theta_min 2.845
_cell_volume 1220.44(11)
_computing_cell_refinement 'Bruker SMART APEXll'
_computing_data_collection 'Bruker SMART APEXll'
_computing_data_reduction 'Bruker SAINT'
_computing_molecular_graphics 'SHELXL-2013 (Sheldrick, 2013)'
_computing_publication_material 'SHELXL-2013 (Sheldrick, 2013)'
_computing_structure_refinement 'SHELXL-2013 (Sheldrick, 2013)'
_computing_structure_solution SHELXTL
_diffrn_ambient_temperature 120(2)
_diffrn_measured_fraction_theta_full 0.999
_diffrn_measured_fraction_theta_max 0.995
_diffrn_measurement_device_type 'CCD area detector'
_diffrn_measurement_method 'omega phi scan'
_diffrn_radiation_monochromator graphite
_diffrn_radiation_type MoK\a
_diffrn_radiation_wavelength 0.71073
_diffrn_reflns_av_R_equivalents 0.0454
_diffrn_reflns_av_unetI/netI 0.0243
_diffrn_reflns_Laue_measured_fraction_full 0.999
_diffrn_reflns_Laue_measured_fraction_max 0.995
_diffrn_reflns_limit_h_max 11
_diffrn_reflns_limit_h_min -12
_diffrn_reflns_limit_k_max 15
_diffrn_reflns_limit_k_min -15
_diffrn_reflns_limit_l_max 16
_diffrn_reflns_limit_l_min -16
_diffrn_reflns_number 53871
_diffrn_reflns_point_group_measured_fraction_full 0.999
_diffrn_reflns_point_group_measured_fraction_max 0.995
_diffrn_reflns_theta_full 25.242
_diffrn_reflns_theta_max 27.523
_diffrn_reflns_theta_min 2.845
_diffrn_source 'fine-focus sealed tube'
_exptl_absorpt_coefficient_mu 0.203
_exptl_absorpt_correction_T_max 0.7455
_exptl_absorpt_correction_T_min 0.7129
_exptl_absorpt_correction_type multi-scan
_exptl_absorpt_process_details SADABS
_exptl_crystal_colour colourless
_exptl_crystal_density_diffrn 1.202
_exptl_crystal_description plate
_exptl_crystal_F_000 476
_exptl_crystal_size_max 0.500
_exptl_crystal_size_mid 0.418
_exptl_crystal_size_min 0.180
_refine_diff_density_max 0.464
_refine_diff_density_min -0.298
_refine_diff_density_rms 0.051
_refine_ls_extinction_method none
_refine_ls_goodness_of_fit_ref 0.953
_refine_ls_hydrogen_treatment mixed
_refine_ls_matrix_type full
_refine_ls_number_parameters 278
_refine_ls_number_reflns 5577
_refine_ls_number_restraints 0
_refine_ls_restrained_S_all 0.953
_refine_ls_R_factor_all 0.0513
_refine_ls_R_factor_gt 0.0388
_refine_ls_shift/su_max 0.064
_refine_ls_shift/su_mean 0.001
_refine_ls_structure_factor_coef Fsqd
_refine_ls_weighting_details 'w=1/[\s^2^(Fo^2^)+(0.0506P)^2^+0.8048P] where P=(Fo^2^+2Fc^2^)/3'
_refine_ls_weighting_scheme calc
_refine_ls_wR_factor_gt 0.0935
_refine_ls_wR_factor_ref 0.1003
_reflns_Friedel_coverage 0.000
_reflns_number_gt 4622
_reflns_number_total 5577
_reflns_threshold_expression 'I > 2\s(I)'
_cod_data_source_file ol6b03485_si_002.cif
_cod_data_source_block p-1
_cod_depositor_comments
;
The following automatic conversions were performed:

'_exptl_absorpt_correction_type' value 'MULTI-SCAN' changed to
'multi-scan' according to
/usr/data/users/saulius/crontab/automatic-downloads/current/ACS/lib/dictionaries/cif_core.dic
dictionary named 'cif_core.dic' version 2.4.2 from 2011-04-26.

Automatic conversion script
Id: cif_fix_values 4268 2015-11-12 08:31:59Z antanas 
;
_cod_database_code 1545229
_shelx_space_group_comment
;
The symmetry employed for this shelxl refinement is uniquely defined
by the following loop, which should always be used as a source of
symmetry information in preference to the above space-group names.
They are only intended as comments.
;
_shelx_estimated_absorpt_t_min 0.906
_shelx_estimated_absorpt_t_max 0.964
_shelxl_version_number 2013-4

loop_
_space_group_symop_operation_xyz
'x, y, z'
'-x, -y, -z'

loop_
_atom_site_label
_atom_site_type_symbol
_atom_site_fract_x
_atom_site_fract_y
_atom_site_fract_z
_atom_site_U_iso_or_equiv
_atom_site_adp_type
_atom_site_occupancy
_atom_site_site_symmetry_order
_atom_site_calc_flag
_atom_site_refinement_flags_posn
_atom_site_refinement_flags_adp
C1 C 0.48324(17) 0.58934(14) 0.23588(12) 0.0188(3) Uani 1 1 d . .
H1 H 0.5120 0.5359 0.1855 0.023 Uiso 1 1 calc R U
C2 C 0.58354(17) 0.66090(14) 0.34864(12) 0.0182(3) Uani 1 1 d . .
C3 C 0.73687(17) 0.65618(14) 0.38426(13) 0.0191(3) Uani 1 1 d . .
C4 C 0.80382(18) 0.64878(16) 0.49153(14) 0.0250(3) Uani 1 1 d . .
H4 H 0.7525 0.6490 0.5444 0.030 Uiso 1 1 calc R U
C5 C 0.9445(2) 0.64115(18) 0.52203(16) 0.0318(4) Uani 1 1 d . .
H5 H 0.9884 0.6359 0.5953 0.038 Uiso 1 1 calc R U
C6 C 1.0212(2) 0.64116(17) 0.44658(17) 0.0324(4) Uani 1 1 d . .
H6 H 1.1166 0.6346 0.4672 0.039 Uiso 1 1 calc R U
C7 C 0.9581(2) 0.65079(17) 0.34078(15) 0.0306(4) Uani 1 1 d . .
H7 H 1.0106 0.6516 0.2888 0.037 Uiso 1 1 calc R U
C8 C 0.81803(18) 0.65931(16) 0.31060(14) 0.0251(3) Uani 1 1 d . .
H8 H 0.7766 0.6674 0.2383 0.030 Uiso 1 1 calc R U
C9 C 0.7351(2) 0.93729(18) 0.53775(17) 0.0437(5) Uani 1 1 d . .
H9A H 0.7181 1.0048 0.5903 0.052 Uiso 1 1 calc R U
H9B H 0.8184 0.9236 0.5877 0.052 Uiso 1 1 calc R U
C10 C 0.7921(3) 0.9922(2) 0.4525(2) 0.0541(6) Uani 1 1 d . .
H10A H 0.8080 0.9254 0.3995 0.081 Uiso 1 1 calc R U
H10B H 0.8916 1.0750 0.4975 0.081 Uiso 1 1 calc R U
H10C H 0.7131 1.0112 0.4061 0.081 Uiso 1 1 calc R U
C11 C 0.4905(2) 0.7017(2) 0.56525(15) 0.0393(4) Uani 1 1 d . .
H11A H 0.3876 0.6202 0.5206 0.047 Uiso 1 1 calc R U
H11B H 0.5689 0.6741 0.6007 0.047 Uiso 1 1 calc R U
C12 C 0.4784(3) 0.7993(3) 0.66389(18) 0.0613(7) Uani 1 1 d . .
H12A H 0.5830 0.8747 0.7149 0.092 Uiso 1 1 calc R U
H12B H 0.4366 0.7528 0.7106 0.092 Uiso 1 1 calc R U
H12C H 0.4078 0.8331 0.6295 0.092 Uiso 1 1 calc R U
C13 C 0.15092(16) 0.31564(14) 0.07019(12) 0.0181(3) Uani 1 1 d . .
C14 C 0.06906(17) 0.28091(15) -0.04910(13) 0.0219(3) Uani 1 1 d . .
H14 H 0.0261 0.3351 -0.0739 0.026 Uiso 1 1 calc R U
C15 C 0.05111(18) 0.16603(16) -0.13111(14) 0.0253(3) Uani 1 1 d . .
H15 H -0.0044 0.1422 -0.2126 0.030 Uiso 1 1 calc R U
C16 C 0.11249(18) 0.08462(15) -0.09686(14) 0.0257(3) Uani 1 1 d . .
C17 C 0.0930(2) -0.03981(18) -0.18656(17) 0.0380(4) Uani 1 1 d . .
H17A H 0.1578 -0.0141 -0.2304 0.057 Uiso 1 1 calc R U
H17B H -0.0178 -0.0940 -0.2415 0.057 Uiso 1 1 calc R U
H17C H 0.1262 -0.0922 -0.1462 0.057 Uiso 1 1 calc R U
C18 C 0.19258(19) 0.12146(16) 0.02298(15) 0.0282(3) Uani 1 1 d . .
H18 H 0.2340 0.0666 0.0481 0.034 Uiso 1 1 calc R U
C19 C 0.21327(18) 0.23637(16) 0.10651(14) 0.0246(3) Uani 1 1 d . .
H19 H 0.2697 0.2607 0.1880 0.030 Uiso 1 1 calc R U
C20 C 0.31358(17) 0.64360(14) 0.09260(12) 0.0183(3) Uani 1 1 d . .
H20 H 0.1984 0.6000 0.0424 0.022 Uiso 1 1 calc R U
C21 C 0.39645(19) 0.61552(15) 0.01179(13) 0.0232(3) Uani 1 1 d . .
H21A H 0.3582 0.5175 -0.0262 0.028 Uiso 1 1 calc R U
H21B H 0.5112 0.6581 0.0587 0.028 Uiso 1 1 calc R U
C22 C 0.3635(2) 0.67144(16) -0.08278(14) 0.0274(3) Uani 1 1 d . .
H22A H 0.4199 0.6553 -0.1336 0.033 Uiso 1 1 calc R U
H22B H 0.2494 0.6241 -0.1331 0.033 Uiso 1 1 calc R U
C23 C 0.4163(2) 0.82143(16) -0.02705(15) 0.0275(3) Uani 1 1 d . .
H23A H 0.5321 0.8698 0.0164 0.033 Uiso 1 1 calc R U
H23B H 0.3882 0.8541 -0.0898 0.033 Uiso 1 1 calc R U
C24 C 0.3392(2) 0.85121(16) 0.05717(15) 0.0263(3) Uani 1 1 d . .
H24A H 0.2244 0.8122 0.0119 0.032 Uiso 1 1 calc R U
H24B H 0.3813 0.9496 0.0964 0.032 Uiso 1 1 calc R U
C25 C 0.36853(19) 0.79369(15) 0.15075(13) 0.0238(3) Uani 1 1 d . .
H25A H 0.4822 0.8397 0.2020 0.029 Uiso 1 1 calc R U
H25B H 0.3111 0.8096 0.2007 0.029 Uiso 1 1 calc R U
N1 N 0.33449(14) 0.58806(12) 0.18590(10) 0.0183(3) Uani 1 1 d . .
O1 O 0.21982(13) 0.45117(12) 0.28807(9) 0.0273(3) Uani 1 1 d . .
O2 O 0.04832(12) 0.48734(11) 0.13265(9) 0.0243(2) Uani 1 1 d . .
S1 S 0.18044(4) 0.46362(4) 0.17674(3) 0.01856(10) Uani 1 1 d . .
Si1 Si 0.54856(5) 0.77502(5) 0.46107(4) 0.02543(12) Uani 1 1 d . .
H35 H 0.431(2) 0.8044(17) 0.4059(15) 0.022(4) Uiso 1 1 d . .

loop_
_atom_site_aniso_label
_atom_site_aniso_U_11
_atom_site_aniso_U_22
_atom_site_aniso_U_33
_atom_site_aniso_U_23
_atom_site_aniso_U_13
_atom_site_aniso_U_12
C1 0.0200(7) 0.0189(7) 0.0179(7) 0.0057(6) 0.0068(6) 0.0109(6)
C2 0.0193(7) 0.0175(7) 0.0185(7) 0.0080(6) 0.0068(6) 0.0090(6)
C3 0.0194(7) 0.0152(7) 0.0194(7) 0.0048(5) 0.0048(6) 0.0079(6)
C4 0.0248(8) 0.0268(8) 0.0250(8) 0.0126(7) 0.0082(6) 0.0131(7)
C5 0.0279(9) 0.0330(9) 0.0348(9) 0.0177(8) 0.0056(7) 0.0162(7)
C6 0.0221(8) 0.0276(9) 0.0465(10) 0.0124(8) 0.0090(7) 0.0152(7)
C7 0.0271(8) 0.0294(9) 0.0333(9) 0.0062(7) 0.0145(7) 0.0136(7)
C8 0.0239(8) 0.0271(8) 0.0201(7) 0.0059(6) 0.0064(6) 0.0114(7)
C9 0.0461(11) 0.0274(9) 0.0337(10) -0.0055(8) -0.0038(8) 0.0189(9)
C10 0.0467(12) 0.0226(9) 0.0656(15) 0.0100(9) 0.0044(11) 0.0063(9)
C11 0.0514(12) 0.0601(13) 0.0230(8) 0.0176(8) 0.0188(8) 0.0389(10)
C12 0.0899(19) 0.0964(19) 0.0304(10) 0.0242(12) 0.0340(12) 0.0697(17)
C13 0.0158(7) 0.0183(7) 0.0197(7) 0.0084(6) 0.0076(6) 0.0065(6)
C14 0.0215(7) 0.0230(8) 0.0212(7) 0.0101(6) 0.0066(6) 0.0107(6)
C15 0.0239(8) 0.0251(8) 0.0199(7) 0.0070(6) 0.0049(6) 0.0085(6)
C16 0.0234(8) 0.0215(8) 0.0297(8) 0.0082(7) 0.0110(7) 0.0087(6)
C17 0.0439(11) 0.0291(9) 0.0372(10) 0.0068(8) 0.0142(8) 0.0189(8)
C18 0.0287(8) 0.0262(8) 0.0336(9) 0.0143(7) 0.0103(7) 0.0163(7)
C19 0.0236(8) 0.0282(8) 0.0228(8) 0.0125(6) 0.0064(6) 0.0131(7)
C20 0.0181(7) 0.0199(7) 0.0172(7) 0.0083(6) 0.0057(6) 0.0095(6)
C21 0.0300(8) 0.0223(7) 0.0234(7) 0.0097(6) 0.0141(6) 0.0154(7)
C22 0.0374(9) 0.0269(8) 0.0254(8) 0.0127(7) 0.0183(7) 0.0166(7)
C23 0.0301(8) 0.0253(8) 0.0328(9) 0.0160(7) 0.0159(7) 0.0129(7)
C24 0.0313(8) 0.0227(8) 0.0312(8) 0.0132(7) 0.0142(7) 0.0159(7)
C25 0.0289(8) 0.0215(7) 0.0226(7) 0.0071(6) 0.0103(6) 0.0143(6)
N1 0.0179(6) 0.0195(6) 0.0152(6) 0.0064(5) 0.0036(5) 0.0088(5)
O1 0.0316(6) 0.0370(6) 0.0185(5) 0.0146(5) 0.0119(5) 0.0171(5)
O2 0.0216(5) 0.0330(6) 0.0237(5) 0.0119(5) 0.0111(4) 0.0161(5)
S1 0.01879(18) 0.02431(19) 0.01523(17) 0.00884(14) 0.00781(14) 0.01118(15)
Si1 0.0299(2) 0.0296(2) 0.0151(2) 0.00322(17) 0.00410(17) 0.0194(2)

loop_
_atom_type_symbol
_atom_type_description
_atom_type_scat_dispersion_real
_atom_type_scat_dispersion_imag
_atom_type_scat_source
C C 0.0033 0.0016 'International Tables Vol C Tables 4.2.6.8 and 6.1.1.4'
H H 0.0000 0.0000 'International Tables Vol C Tables 4.2.6.8 and 6.1.1.4'
N N 0.0061 0.0033 'International Tables Vol C Tables 4.2.6.8 and 6.1.1.4'
O O 0.0106 0.0060 'International Tables Vol C Tables 4.2.6.8 and 6.1.1.4'
Si Si 0.0817 0.0704 'International Tables Vol C Tables 4.2.6.8 and 6.1.1.4'
S S 0.1246 0.1234 'International Tables Vol C Tables 4.2.6.8 and 6.1.1.4'

loop_
_geom_angle_atom_site_label_1
_geom_angle_atom_site_label_2
_geom_angle_atom_site_label_3
_geom_angle
C2 C1 N1 124.11(13)
C2 C1 H1 117.9
N1 C1 H1 117.9
C1 C2 C3 117.03(13)
C1 C2 Si1 124.03(11)
C3 C2 Si1 118.80(10)
C8 C3 C4 117.80(14)
C8 C3 C2 120.64(13)
C4 C3 C2 121.56(13)
C5 C4 C3 120.83(15)
C5 C4 H4 119.6
C3 C4 H4 119.6
C6 C5 C4 120.46(16)
C6 C5 H5 119.8
C4 C5 H5 119.8
C5 C6 C7 119.56(15)
C5 C6 H6 120.2
C7 C6 H6 120.2
C6 C7 C8 120.01(16)
C6 C7 H7 120.0
C8 C7 H7 120.0
C7 C8 C3 121.31(15)
C7 C8 H8 119.3
C3 C8 H8 119.3
C10 C9 Si1 113.27(13)
C10 C9 H9A 108.9
Si1 C9 H9A 108.9
C10 C9 H9B 108.9
Si1 C9 H9B 108.9
H9A C9 H9B 107.7
C9 C10 H10A 109.5
C9 C10 H10B 109.5
H10A C10 H10B 109.5
C9 C10 H10C 109.5
H10A C10 H10C 109.5
H10B C10 H10C 109.5
C12 C11 Si1 112.96(16)
C12 C11 H11A 109.0
Si1 C11 H11A 109.0
C12 C11 H11B 109.0
Si1 C11 H11B 109.0
H11A C11 H11B 107.8
C11 C12 H12A 109.5
C11 C12 H12B 109.5
H12A C12 H12B 109.5
C11 C12 H12C 109.5
H12A C12 H12C 109.5
H12B C12 H12C 109.5
C19 C13 C14 120.53(14)
C19 C13 S1 119.28(11)
C14 C13 S1 120.17(11)
C15 C14 C13 118.99(14)
C15 C14 H14 120.5
C13 C14 H14 120.5
C14 C15 C16 121.58(14)
C14 C15 H15 119.2
C16 C15 H15 119.2
C18 C16 C15 118.05(15)
C18 C16 C17 120.70(15)
C15 C16 C17 121.25(15)
C16 C17 H17A 109.5
C16 C17 H17B 109.5
H17A C17 H17B 109.5
C16 C17 H17C 109.5
H17A C17 H17C 109.5
H17B C17 H17C 109.5
C19 C18 C16 121.45(15)
C19 C18 H18 119.3
C16 C18 H18 119.3
C18 C19 C13 119.40(14)
C18 C19 H19 120.3
C13 C19 H19 120.3
N1 C20 C25 109.29(11)
N1 C20 C21 113.63(12)
C25 C20 C21 110.81(12)
N1 C20 H20 107.6
C25 C20 H20 107.6
C21 C20 H20 107.6
C20 C21 C22 109.74(12)
C20 C21 H21A 109.7
C22 C21 H21A 109.7
C20 C21 H21B 109.7
C22 C21 H21B 109.7
H21A C21 H21B 108.2
C23 C22 C21 111.00(13)
C23 C22 H22A 109.4
C21 C22 H22A 109.4
C23 C22 H22B 109.4
C21 C22 H22B 109.4
H22A C22 H22B 108.0
C24 C23 C22 111.04(13)
C24 C23 H23A 109.4
C22 C23 H23A 109.4
C24 C23 H23B 109.4
C22 C23 H23B 109.4
H23A C23 H23B 108.0
C23 C24 C25 111.69(13)
C23 C24 H24A 109.3
C25 C24 H24A 109.3
C23 C24 H24B 109.3
C25 C24 H24B 109.3
H24A C24 H24B 107.9
C20 C25 C24 110.33(12)
C20 C25 H25A 109.6
C24 C25 H25A 109.6
C20 C25 H25B 109.6
C24 C25 H25B 109.6
H25A C25 H25B 108.1
C1 N1 C20 117.51(11)
C1 N1 S1 116.17(10)
C20 N1 S1 117.98(9)
O1 S1 O2 119.91(7)
O1 S1 N1 107.14(7)
O2 S1 N1 106.68(6)
O1 S1 C13 107.22(7)
O2 S1 C13 107.87(7)
N1 S1 C13 107.45(6)
C11 Si1 C9 112.73(10)
C11 Si1 C2 112.85(8)
C9 Si1 C2 105.73(8)
C11 Si1 H35 108.1(7)
C9 Si1 H35 106.4(7)
C2 Si1 H35 110.9(7)

loop_
_geom_bond_atom_site_label_1
_geom_bond_atom_site_label_2
_geom_bond_distance
C1 C2 1.335(2)
C1 N1 1.4373(18)
C1 H1 0.9500
C2 C3 1.494(2)
C2 Si1 1.8879(15)
C3 C8 1.395(2)
C3 C4 1.395(2)
C4 C5 1.389(2)
C4 H4 0.9500
C5 C6 1.381(3)
C5 H5 0.9500
C6 C7 1.383(3)
C6 H6 0.9500
C7 C8 1.387(2)
C7 H7 0.9500
C8 H8 0.9500
C9 C10 1.532(3)
C9 Si1 1.874(2)
C9 H9A 0.9900
C9 H9B 0.9900
C10 H10A 0.9800
C10 H10B 0.9800
C10 H10C 0.9800
C11 C12 1.528(3)
C11 Si1 1.8661(19)
C11 H11A 0.9900
C11 H11B 0.9900
C12 H12A 0.9800
C12 H12B 0.9800
C12 H12C 0.9800
C13 C19 1.386(2)
C13 C14 1.392(2)
C13 S1 1.7646(15)
C14 C15 1.386(2)
C14 H14 0.9500
C15 C16 1.393(2)
C15 H15 0.9500
C16 C18 1.390(2)
C16 C17 1.506(2)
C17 H17A 0.9800
C17 H17B 0.9800
C17 H17C 0.9800
C18 C19 1.384(2)
C18 H18 0.9500
C19 H19 0.9500
C20 N1 1.4985(17)
C20 C25 1.523(2)
C20 C21 1.527(2)
C20 H20 1.0000
C21 C22 1.529(2)
C21 H21A 0.9900
C21 H21B 0.9900
C22 C23 1.523(2)
C22 H22A 0.9900
C22 H22B 0.9900
C23 C24 1.520(2)
C23 H23A 0.9900
C23 H23B 0.9900
C24 C25 1.527(2)
C24 H24A 0.9900
C24 H24B 0.9900
C25 H25A 0.9900
C25 H25B 0.9900
N1 S1 1.6348(13)
O1 S1 1.4326(11)
O2 S1 1.4351(11)
Si1 H35 1.396(17)

loop_
_geom_torsion_atom_site_label_1
_geom_torsion_atom_site_label_2
_geom_torsion_atom_site_label_3
_geom_torsion_atom_site_label_4
_geom_torsion
N1 C1 C2 C3 -176.82(13)
N1 C1 C2 Si1 -1.1(2)
C1 C2 C3 C8 40.6(2)
Si1 C2 C3 C8 -135.37(13)
C1 C2 C3 C4 -139.55(15)
Si1 C2 C3 C4 44.52(18)
C8 C3 C4 C5 -1.7(2)
C2 C3 C4 C5 178.41(14)
C3 C4 C5 C6 0.2(3)
C4 C5 C6 C7 0.9(3)
C5 C6 C7 C8 -0.5(3)
C6 C7 C8 C3 -1.1(2)
C4 C3 C8 C7 2.1(2)
C2 C3 C8 C7 -177.97(14)
C19 C13 C14 C15 -0.1(2)
S1 C13 C14 C15 178.33(12)
C13 C14 C15 C16 0.2(2)
C14 C15 C16 C18 0.3(2)
C14 C15 C16 C17 -179.78(16)
C15 C16 C18 C19 -0.8(2)
C17 C16 C18 C19 179.20(16)
C16 C18 C19 C13 0.9(2)
C14 C13 C19 C18 -0.4(2)
S1 C13 C19 C18 -178.91(12)
N1 C20 C21 C22 177.98(12)
C25 C20 C21 C22 -58.51(16)
C20 C21 C22 C23 57.53(17)
C21 C22 C23 C24 -55.88(18)
C22 C23 C24 C25 54.89(18)
N1 C20 C25 C24 -176.56(12)
C21 C20 C25 C24 57.47(16)
C23 C24 C25 C20 -55.57(18)
C2 C1 N1 C20 115.40(16)
C2 C1 N1 S1 -96.90(16)
C25 C20 N1 C1 -88.87(14)
C21 C20 N1 C1 35.47(17)
C25 C20 N1 S1 124.02(11)
C21 C20 N1 S1 -111.65(12)
C1 N1 S1 O1 46.49(12)
C20 N1 S1 O1 -165.96(10)
C1 N1 S1 O2 176.07(10)
C20 N1 S1 O2 -36.38(12)
C1 N1 S1 C13 -68.46(11)
C20 N1 S1 C13 79.09(11)
C19 C13 S1 O1 -19.86(14)
C14 C13 S1 O1 161.64(12)
C19 C13 S1 O2 -150.29(12)
C14 C13 S1 O2 31.21(13)
C19 C13 S1 N1 95.03(13)
C14 C13 S1 N1 -83.46(13)
C12 C11 Si1 C9 54.46(18)
C12 C11 Si1 C2 174.16(14)
C10 C9 Si1 C11 174.82(14)
C10 C9 Si1 C2 51.09(16)
C1 C2 Si1 C11 104.49(14)
C3 C2 Si1 C11 -79.88(13)
C1 C2 Si1 C9 -131.84(14)
C3 C2 Si1 C9 43.79(13)
